data_4348890
loop_
_publ_author_name
'Hung, Ling-Ling'
'Lam, Wai Han'
'Wong, Keith Man-Chung'
'Cheng, Eddie Chung-Chin'
'Zhu, Nianyong'
'Yam, Vivian Wing-Wah'

_publ_section_title
;
 Synthesis, luminescence and electrochemical properties of luminescent
 dinuclear mixed-valence gold complexes with alkynyl bridges
;
_journal_issue 5
_journal_name_full 'Inorganic Chemistry Frontiers'
_journal_page_first 453
_journal_paper_doi 10.1039/C5QI00017C
_journal_volume 2
_journal_year 2015
_chemical_formula_moiety 'C45 H30 Au2 N P, 2(C H2 Cl2)'
_chemical_formula_sum 'C47 H34 Au2 Cl4 N P'
_chemical_formula_weight 1179.46
_space_group_IT_number 14
_space_group_name_Hall '-P 2yn'
_space_group_name_H-M_alt 'P 1 21/n 1'
_symmetry_cell_setting monoclinic
_symmetry_Int_Tables_number 14
_symmetry_space_group_name_Hall '-P 2yn'
_symmetry_space_group_name_H-M 'P 1 21/n 1'
_atom_sites_solution_hydrogens geom
_atom_sites_solution_primary direct
_atom_sites_solution_secondary difmap
_audit_creation_method SHELXL-97
_audit_update_record
;
2015-01-30 deposited with the CCDC.
2015-03-03 downloaded from the CCDC.
;
_cell_angle_alpha 90.00
_cell_angle_beta 104.784(6)
_cell_angle_gamma 90.00
_cell_formula_units_Z 4
_cell_length_a 9.232(3)
_cell_length_b 32.7364(11)
_cell_length_c 14.886(5)
_cell_measurement_reflns_used 22196
_cell_measurement_temperature 296(2)
_cell_measurement_theta_max 25.03
_cell_measurement_theta_min 2.60
_cell_volume 4350(2)
_computing_cell_refinement 'SMART (Bruker, 1998)'
_computing_data_collection 'SMART (Bruker, 1998)'
_computing_data_reduction 'SAINT (Bruker, 1998)'
_computing_publication_material 'SHELXL (Sheldrick, 2008)'
_computing_structure_refinement 'SHELXL (Sheldrick, 2008)'
_computing_structure_solution 'SHELXS (Sheldrick, 2008)'
_diffrn_ambient_temperature 296(2)
_diffrn_measured_fraction_theta_full 0.994
_diffrn_measured_fraction_theta_max 0.994
_diffrn_measurement_device_type 'Bruker SMART 1000 CCD'
_diffrn_measurement_method '\w scan'
_diffrn_radiation_monochromator graphite
_diffrn_radiation_source 'fine-focus sealed tube'
_diffrn_radiation_type MoK\a
_diffrn_radiation_wavelength 0.71071
_diffrn_reflns_av_R_equivalents 0.0771
_diffrn_reflns_av_sigmaI/netI 0.0575
_diffrn_reflns_limit_h_max 10
_diffrn_reflns_limit_h_min -10
_diffrn_reflns_limit_k_max 27
_diffrn_reflns_limit_k_min -38
_diffrn_reflns_limit_l_max 17
_diffrn_reflns_limit_l_min -17
_diffrn_reflns_number 22196
_diffrn_reflns_theta_full 25.03
_diffrn_reflns_theta_max 25.03
_diffrn_reflns_theta_min 2.60
_diffrn_standards_decay_% 0
_diffrn_standards_number 0
_exptl_absorpt_coefficient_mu 7.053
_exptl_absorpt_correction_T_max 0.3328
_exptl_absorpt_correction_T_min 0.1011
_exptl_absorpt_correction_type multi-scan
_exptl_absorpt_process_details 'SADABS (Sheldrick, 2008)'
_exptl_crystal_colour yellow
_exptl_crystal_density_diffrn 1.801
_exptl_crystal_density_method 'not measured'
_exptl_crystal_description plate
_exptl_crystal_F_000 2256
_exptl_crystal_size_max 0.60
_exptl_crystal_size_mid 0.40
_exptl_crystal_size_min 0.20
_refine_diff_density_max 1.520
_refine_diff_density_min -1.824
_refine_diff_density_rms 0.156
_refine_ls_extinction_method none
_refine_ls_goodness_of_fit_ref 1.158
_refine_ls_hydrogen_treatment constr
_refine_ls_matrix_type full
_refine_ls_number_parameters 496
_refine_ls_number_reflns 7623
_refine_ls_number_restraints 21
_refine_ls_restrained_S_all 1.165
_refine_ls_R_factor_all 0.0818
_refine_ls_R_factor_gt 0.0637
_refine_ls_shift/su_max 0.000
_refine_ls_shift/su_mean 0.000
_refine_ls_structure_factor_coef Fsqd
_refine_ls_weighting_details 'calc w=1/[\s^2^(Fo^2^)+(0.0480P)^2^+34.8443P] where P=(Fo^2^+2Fc^2^)/3'
_refine_ls_weighting_scheme calc
_refine_ls_wR_factor_gt 0.1438
_refine_ls_wR_factor_ref 0.1522
_reflns_number_gt 6094
_reflns_number_total 7623
_reflns_threshold_expression I>2\s(I)
_cod_data_source_file c5qi00017c2.cif
_cod_data_source_block shelxl
_cod_original_sg_symbol_H-M 'P 21/n'
_cod_database_code 4348890

loop_
_symmetry_equiv_pos_as_xyz
'x, y, z'
'-x+1/2, y+1/2, -z+1/2'
'-x, -y, -z'
'x-1/2, -y-1/2, z-1/2'

loop_
_atom_site_label
_atom_site_type_symbol
_atom_site_fract_x
_atom_site_fract_y
_atom_site_fract_z
_atom_site_U_iso_or_equiv
_atom_site_adp_type
_atom_site_occupancy
_atom_site_symmetry_multiplicity
_atom_site_calc_flag
_atom_site_refinement_flags
Au1 Au 0.85929(5) 0.067130(14) 0.98097(3) 0.05591(17) Uani 1 1 d .
Au2 Au -0.16833(5) 0.172426(15) 0.36745(3) 0.05401(16) Uani 1 1 d .
P1 P -0.3426(3) 0.21516(10) 0.2786(2) 0.0486(7) Uani 1 1 d .
N1 N 1.0166(11) 0.0578(3) 1.1005(7) 0.055(3) Uani 1 1 d .
C1 C 1.0338(14) 0.0495(4) 0.9269(10) 0.060(3) Uani 1 1 d .
C2 C 1.0375(17) 0.0462(4) 0.8342(10) 0.069(4) Uani 1 1 d .
H2 H 0.9529 0.0524 0.7870 0.082 Uiso 1 1 calc R
C3 C 1.1709(17) 0.0334(5) 0.8123(11) 0.075(4) Uani 1 1 d .
H3 H 1.1752 0.0310 0.7507 0.090 Uiso 1 1 calc R
C4 C 1.2946(17) 0.0244(5) 0.8840(13) 0.080(4) Uani 1 1 d .
H4 H 1.3823 0.0162 0.8693 0.096 Uiso 1 1 calc R
C5 C 1.2942(15) 0.0270(4) 0.9747(11) 0.070(4) Uani 1 1 d .
H5 H 1.3795 0.0203 1.0209 0.084 Uiso 1 1 calc R
C6 C 1.1646(14) 0.0398(4) 0.9980(10) 0.062(3) Uani 1 1 d .
C7 C 1.1502(13) 0.0444(4) 1.0939(10) 0.060(3) Uani 1 1 d .
C8 C 1.2569(15) 0.0354(4) 1.1768(10) 0.068(4) Uani 1 1 d .
H8 H 1.3499 0.0249 1.1755 0.082 Uiso 1 1 calc R
C9 C 1.2233(17) 0.0423(5) 1.2601(11) 0.080(4) Uani 1 1 d .
H9 H 1.2953 0.0374 1.3154 0.096 Uiso 1 1 calc R
C10 C 1.0847(17) 0.0564(4) 1.2628(10) 0.074(4) Uani 1 1 d .
H10 H 1.0635 0.0608 1.3198 0.089 Uiso 1 1 calc R
C11 C 0.9764(15) 0.0641(4) 1.1820(9) 0.058(3) Uani 1 1 d .
C12 C 0.8195(16) 0.0774(4) 1.1668(9) 0.062(3) Uani 1 1 d .
C13 C 0.754(2) 0.0831(4) 1.2402(12) 0.081(4) Uani 1 1 d .
H13 H 0.8097 0.0790 1.3010 0.098 Uiso 1 1 calc R
C14 C 0.605(2) 0.0951(5) 1.2219(13) 0.084(4) Uani 1 1 d .
H14 H 0.5596 0.0986 1.2705 0.101 Uiso 1 1 calc R
C15 C 0.5271(19) 0.1014(4) 1.1346(13) 0.081(4) Uani 1 1 d .
H15 H 0.4293 0.1110 1.1237 0.097 Uiso 1 1 calc R
C16 C 0.5865(15) 0.0943(4) 1.0586(11) 0.067(4) Uani 1 1 d .
H16 H 0.5277 0.0981 0.9984 0.080 Uiso 1 1 calc R
C17 C 0.7342(15) 0.0813(3) 1.0736(9) 0.058(3) Uani 1 1 d .
C18 C 0.7016(15) 0.0757(4) 0.8666(10) 0.062(3) Uani 1 1 d .
C19 C 0.5987(16) 0.0801(4) 0.7995(10) 0.069(4) Uani 1 1 d .
C20 C 0.4688(15) 0.0890(4) 0.7246(8) 0.065(4) Uani 1 1 d .
C21 C 0.3594(17) 0.1144(6) 0.7382(9) 0.087(5) Uani 1 1 d .
H21 H 0.3690 0.1255 0.7969 0.104 Uiso 1 1 calc R
C22 C 0.2358(17) 0.1241(5) 0.6684(10) 0.081(5) Uani 1 1 d .
H22 H 0.1624 0.1409 0.6812 0.098 Uiso 1 1 calc R
C23 C 0.2187(14) 0.1096(4) 0.5811(9) 0.060(3) Uani 1 1 d .
C24 C 0.321(2) 0.0824(7) 0.5683(12) 0.123(8) Uani 1 1 d .
H24 H 0.3086 0.0705 0.5101 0.148 Uiso 1 1 calc R
C25 C 0.443(2) 0.0717(7) 0.6382(11) 0.117(8) Uani 1 1 d .
H25 H 0.5102 0.0524 0.6268 0.141 Uiso 1 1 calc R
C26 C 0.0915(15) 0.1233(4) 0.5075(9) 0.063(3) Uani 1 1 d .
C27 C -0.0083(14) 0.1385(4) 0.4494(9) 0.064(3) Uani 1 1 d .
C28 C -0.3409(13) 0.2649(4) 0.3318(8) 0.054(3) Uani 1 1 d .
C29 C -0.2050(16) 0.2797(4) 0.3872(9) 0.065(3) Uani 1 1 d .
H29 H -0.1197 0.2635 0.3969 0.078 Uiso 1 1 calc R
C30 C -0.195(2) 0.3180(5) 0.4279(11) 0.087(5) Uani 1 1 d .
H30 H -0.1036 0.3275 0.4641 0.105 Uiso 1 1 calc R
C31 C -0.321(3) 0.3415(5) 0.4139(12) 0.097(6) Uani 1 1 d .
H31 H -0.3150 0.3672 0.4415 0.116 Uiso 1 1 calc R
C32 C -0.453(2) 0.3285(5) 0.3613(12) 0.090(5) Uani 1 1 d .
H32 H -0.5360 0.3454 0.3520 0.108 Uiso 1 1 calc R
C33 C -0.4667(15) 0.2901(4) 0.3201(9) 0.067(4) Uani 1 1 d .
H33 H -0.5596 0.2812 0.2850 0.080 Uiso 1 1 calc R
C34 C -0.5336(14) 0.1971(4) 0.2606(9) 0.057(3) Uani 1 1 d .
C35 C -0.5746(17) 0.1798(5) 0.3355(11) 0.077(4) Uani 1 1 d .
H35 H -0.5048 0.1774 0.3927 0.092 Uiso 1 1 calc R
C36 C -0.7212(19) 0.1659(5) 0.3249(14) 0.088(5) Uani 1 1 d .
H36 H -0.7486 0.1545 0.3753 0.106 Uiso 1 1 calc R
C37 C -0.822(2) 0.1690(6) 0.2430(14) 0.097(5) Uani 1 1 d .
H37 H -0.9195 0.1597 0.2374 0.116 Uiso 1 1 calc R
C38 C -0.786(2) 0.1852(6) 0.1687(15) 0.104(6) Uani 1 1 d .
H38 H -0.8575 0.1870 0.1121 0.124 Uiso 1 1 calc R
C39 C -0.6400(17) 0.1993(5) 0.1770(12) 0.084(5) Uani 1 1 d .
H39 H -0.6146 0.2104 0.1255 0.101 Uiso 1 1 calc R
C40 C -0.3096(12) 0.2235(3) 0.1636(8) 0.049(3) Uani 1 1 d .
C41 C -0.3500(17) 0.2590(4) 0.1137(10) 0.072(4) Uani 1 1 d .
H41 H -0.3975 0.2796 0.1383 0.086 Uiso 1 1 calc R
C42 C -0.3219(19) 0.2644(5) 0.0291(11) 0.084(5) Uani 1 1 d .
H42 H -0.3466 0.2889 -0.0027 0.101 Uiso 1 1 calc R
C43 C -0.2570(19) 0.2335(5) -0.0091(11) 0.083(5) Uani 1 1 d .
H43 H -0.2354 0.2372 -0.0663 0.100 Uiso 1 1 calc R
C44 C -0.2245(17) 0.1976(5) 0.0372(10) 0.073(4) Uani 1 1 d .
H44 H -0.1830 0.1764 0.0104 0.088 Uiso 1 1 calc R
C45 C -0.2522(13) 0.1919(4) 0.1239(8) 0.057(3) Uani 1 1 d .
H45 H -0.2318 0.1669 0.1544 0.068 Uiso 1 1 calc R
C46 C 0.562(3) 0.1963(12) 0.6320(19) 0.191(14) Uani 1 1 d D
H46A H 0.4996 0.2172 0.5948 0.230 Uiso 1 1 calc R
H46B H 0.5035 0.1713 0.6240 0.230 Uiso 1 1 calc R
Cl1 Cl 0.7072(15) 0.1887(6) 0.5887(8) 0.322(9) Uani 1 1 d D
Cl2 Cl 0.5938(13) 0.2097(4) 0.7396(8) 0.254(6) Uani 1 1 d D
C47 C 0.762(10) 0.062(2) 0.538(8) 0.88(14) Uani 1 1 d DU
H47A H 0.8080 0.0866 0.5205 1.055 Uiso 1 1 calc R
H47B H 0.7211 0.0686 0.5900 1.055 Uiso 1 1 calc R
Cl3 Cl 0.627(2) 0.0454(7) 0.4482(13) 0.373(9) Uani 1 1 d DU
Cl4 Cl 0.882(3) 0.0253(7) 0.5634(15) 0.435(12) Uani 1 1 d DU

loop_
_atom_site_aniso_label
_atom_site_aniso_U_11
_atom_site_aniso_U_22
_atom_site_aniso_U_33
_atom_site_aniso_U_23
_atom_site_aniso_U_13
_atom_site_aniso_U_12
Au1 0.0442(3) 0.0476(3) 0.0637(3) 0.0061(2) -0.0086(2) 0.0019(2)
Au2 0.0452(3) 0.0579(3) 0.0512(3) 0.0090(2) -0.0019(2) 0.0018(2)
P1 0.0391(16) 0.0534(17) 0.0489(16) 0.0031(14) 0.0031(13) 0.0042(13)
N1 0.043(6) 0.036(5) 0.070(7) 0.004(5) -0.013(5) -0.005(4)
C1 0.055(8) 0.039(6) 0.081(9) 0.012(6) 0.006(7) -0.007(5)
C2 0.072(10) 0.063(8) 0.061(8) 0.010(7) -0.003(7) -0.006(7)
C3 0.070(10) 0.074(9) 0.084(10) -0.003(8) 0.026(8) -0.009(8)
C4 0.050(9) 0.078(10) 0.110(13) 0.002(9) 0.017(9) 0.007(7)
C5 0.042(7) 0.064(8) 0.092(11) 0.011(8) -0.003(7) -0.001(6)
C6 0.048(7) 0.045(7) 0.081(9) 0.007(6) -0.006(6) 0.003(5)
C7 0.040(7) 0.051(7) 0.077(9) 0.006(6) -0.010(6) -0.004(5)
C8 0.045(7) 0.067(8) 0.075(9) 0.009(7) -0.016(7) 0.007(6)
C9 0.058(9) 0.078(10) 0.079(10) 0.014(8) -0.026(8) 0.000(7)
C10 0.073(10) 0.069(9) 0.067(9) 0.005(7) -0.008(7) -0.006(7)
C11 0.065(8) 0.042(6) 0.056(8) 0.001(6) -0.004(6) -0.009(6)
C12 0.072(9) 0.046(7) 0.064(8) -0.003(6) 0.013(7) -0.001(6)
C13 0.097(12) 0.056(8) 0.093(11) -0.003(8) 0.026(10) -0.018(8)
C14 0.086(12) 0.060(9) 0.108(13) -0.012(9) 0.028(10) 0.007(8)
C15 0.077(10) 0.061(9) 0.107(13) -0.016(9) 0.027(10) -0.015(8)
C16 0.049(8) 0.054(8) 0.087(10) 0.001(7) 0.001(7) -0.002(6)
C17 0.062(8) 0.037(6) 0.070(8) -0.005(6) 0.007(7) -0.014(5)
C18 0.049(7) 0.054(7) 0.073(8) 0.010(6) -0.003(7) 0.011(6)
C19 0.064(9) 0.067(9) 0.071(9) 0.019(7) 0.006(7) 0.012(7)
C20 0.055(8) 0.082(9) 0.048(7) 0.007(7) -0.005(6) 0.016(7)
C21 0.069(10) 0.126(14) 0.050(8) -0.001(8) -0.014(7) 0.038(9)
C22 0.070(10) 0.102(12) 0.061(8) -0.005(8) -0.003(7) 0.040(9)
C23 0.047(7) 0.068(8) 0.058(8) 0.007(6) 0.001(6) 0.006(6)
C24 0.125(17) 0.148(18) 0.071(11) -0.030(11) -0.023(11) 0.064(14)
C25 0.099(14) 0.162(19) 0.068(10) -0.023(11) -0.021(9) 0.074(13)
C26 0.061(8) 0.066(8) 0.055(7) 0.005(6) -0.001(6) -0.003(6)
C27 0.047(7) 0.081(9) 0.057(7) 0.005(7) 0.000(6) -0.007(7)
C28 0.046(7) 0.062(7) 0.051(7) 0.006(6) 0.007(5) -0.002(6)
C29 0.063(8) 0.063(8) 0.065(8) 0.001(7) 0.009(7) 0.007(7)
C30 0.113(14) 0.072(10) 0.068(10) -0.003(8) 0.007(9) -0.011(10)
C31 0.151(19) 0.063(10) 0.075(11) -0.015(8) 0.027(12) -0.011(11)
C32 0.089(13) 0.081(11) 0.102(13) -0.010(10) 0.029(11) 0.026(9)
C33 0.043(7) 0.083(10) 0.070(8) -0.011(7) 0.008(6) -0.001(6)
C34 0.057(8) 0.049(7) 0.065(8) -0.009(6) 0.012(6) 0.003(6)
C35 0.068(10) 0.095(11) 0.069(9) -0.002(8) 0.020(8) -0.006(8)
C36 0.069(11) 0.082(11) 0.125(15) -0.003(10) 0.047(11) -0.009(8)
C37 0.057(10) 0.124(15) 0.104(13) 0.001(12) 0.009(10) -0.012(10)
C38 0.063(11) 0.132(16) 0.111(14) 0.009(13) 0.013(10) 0.002(10)
C39 0.056(9) 0.104(12) 0.092(11) -0.002(9) 0.018(8) -0.013(8)
C40 0.040(6) 0.042(6) 0.059(7) 0.004(5) 0.003(5) 0.005(5)
C41 0.081(10) 0.065(8) 0.069(9) 0.018(7) 0.017(8) 0.017(7)
C42 0.094(12) 0.077(10) 0.075(10) 0.039(8) 0.012(9) 0.016(9)
C43 0.089(12) 0.096(12) 0.070(9) 0.019(9) 0.031(9) -0.007(10)
C44 0.083(10) 0.083(10) 0.062(8) -0.008(8) 0.035(8) -0.007(8)
C45 0.050(7) 0.064(8) 0.060(7) 0.004(6) 0.020(6) 0.007(6)
C46 0.15(3) 0.30(4) 0.12(2) -0.03(2) 0.029(19) -0.03(3)
Cl1 0.228(12) 0.56(3) 0.200(10) -0.153(13) 0.093(9) -0.163(15)
Cl2 0.205(10) 0.360(16) 0.217(10) -0.098(10) 0.090(8) -0.099(10)
C47 0.88(14) 0.88(14) 0.88(14) 0.002(10) 0.22(4) -0.001(10)
Cl3 0.348(16) 0.472(18) 0.310(14) 0.030(14) 0.104(13) -0.051(14)
Cl4 0.418(19) 0.404(18) 0.434(18) 0.073(15) 0.018(15) -0.078(15)

loop_
_atom_type_symbol
_atom_type_description
_atom_type_scat_dispersion_real
_atom_type_scat_dispersion_imag
_atom_type_scat_source
C C 0.0033 0.0016 'International Tables Vol C Tables 4.2.6.8 and 6.1.1.4'
H H 0.0000 0.0000 'International Tables Vol C Tables 4.2.6.8 and 6.1.1.4'
N N 0.0061 0.0033 'International Tables Vol C Tables 4.2.6.8 and 6.1.1.4'
Au Au -2.0133 8.8022 'International Tables Vol C Tables 4.2.6.8 and 6.1.1.4'
P P 0.1023 0.0942 'International Tables Vol C Tables 4.2.6.8 and 6.1.1.4'
Cl Cl 0.1484 0.1585 'International Tables Vol C Tables 4.2.6.8 and 6.1.1.4'

loop_
_geom_angle_atom_site_label_1
_geom_angle_atom_site_label_2
_geom_angle_atom_site_label_3
_geom_angle
C18 Au1 N1 178.3(5)
C18 Au1 C1 100.5(6)
N1 Au1 C1 81.0(5)
C18 Au1 C17 97.5(5)
N1 Au1 C17 81.0(5)
C1 Au1 C17 162.0(5)
C27 Au2 P1 176.0(4)
C28 P1 C34 104.9(6)
C28 P1 C40 106.9(5)
C34 P1 C40 107.3(6)
C28 P1 Au2 111.8(4)
C34 P1 Au2 113.6(4)
C40 P1 Au2 111.8(4)
C7 N1 C11 125.2(11)
C7 N1 Au1 117.2(9)
C11 N1 Au1 117.5(8)
C2 C1 C6 119.2(13)
C2 C1 Au1 128.9(10)
C6 C1 Au1 111.8(10)
C1 C2 C3 119.6(13)
C1 C2 H2 120.2
C3 C2 H2 120.2
C4 C3 C2 118.8(14)
C4 C3 H3 120.6
C2 C3 H3 120.6
C5 C4 C3 123.0(14)
C5 C4 H4 118.5
C3 C4 H4 118.5
C4 C5 C6 119.2(13)
C4 C5 H5 120.4
C6 C5 H5 120.4
C5 C6 C1 120.1(13)
C5 C6 C7 124.6(12)
C1 C6 C7 115.3(12)
N1 C7 C8 117.3(13)
N1 C7 C6 114.7(11)
C8 C7 C6 128.0(13)
C9 C8 C7 119.5(13)
C9 C8 H8 120.3
C7 C8 H8 120.3
C10 C9 C8 120.6(13)
C10 C9 H9 119.7
C8 C9 H9 119.7
C9 C10 C11 120.8(15)
C9 C10 H10 119.6
C11 C10 H10 119.6
N1 C11 C10 116.4(13)
N1 C11 C12 112.6(11)
C10 C11 C12 130.9(14)
C13 C12 C17 120.9(14)
C13 C12 C11 121.7(13)
C17 C12 C11 117.2(12)
C12 C13 C14 119.4(16)
C12 C13 H13 120.3
C14 C13 H13 120.3
C15 C14 C13 119.7(17)
C15 C14 H14 120.2
C13 C14 H14 120.2
C14 C15 C16 122.6(16)
C14 C15 H15 118.7
C16 C15 H15 118.7
C17 C16 C15 119.5(14)
C17 C16 H16 120.3
C15 C16 H16 120.3
C16 C17 C12 117.6(13)
C16 C17 Au1 130.8(11)
C12 C17 Au1 111.6(10)
C19 C18 Au1 175.9(13)
C18 C19 C20 173.4(16)
C21 C20 C25 115.8(12)
C21 C20 C19 120.6(12)
C25 C20 C19 123.5(13)
C20 C21 C22 122.3(14)
C20 C21 H21 118.9
C22 C21 H21 118.9
C23 C22 C21 121.2(13)
C23 C22 H22 119.4
C21 C22 H22 119.4
C24 C23 C22 116.9(13)
C24 C23 C26 123.8(13)
C22 C23 C26 119.3(12)
C23 C24 C25 122.1(16)
C23 C24 H24 118.9
C25 C24 H24 118.9
C24 C25 C20 121.3(15)
C24 C25 H25 119.3
C20 C25 H25 119.3
C27 C26 C23 173.3(15)
C26 C27 Au2 169.9(13)
C33 C28 C29 117.3(12)
C33 C28 P1 124.2(10)
C29 C28 P1 118.5(10)
C30 C29 C28 121.5(14)
C30 C29 H29 119.2
C28 C29 H29 119.2
C31 C30 C29 118.9(17)
C31 C30 H30 120.6
C29 C30 H30 120.6
C32 C31 C30 121.4(16)
C32 C31 H31 119.3
C30 C31 H31 119.3
C31 C32 C33 121.1(16)
C31 C32 H32 119.4
C33 C32 H32 119.4
C32 C33 C28 119.8(13)
C32 C33 H33 120.1
C28 C33 H33 120.1
C39 C34 C35 118.1(13)
C39 C34 P1 124.0(11)
C35 C34 P1 118.0(11)
C34 C35 C36 119.7(15)
C34 C35 H35 120.1
C36 C35 H35 120.1
C37 C36 C35 120.7(17)
C37 C36 H36 119.6
C35 C36 H36 119.6
C36 C37 C38 121.1(17)
C36 C37 H37 119.4
C38 C37 H37 119.4
C37 C38 C39 119.6(18)
C37 C38 H38 120.2
C39 C38 H38 120.2
C34 C39 C38 120.8(16)
C34 C39 H39 119.6
C38 C39 H39 119.6
C45 C40 C41 119.1(12)
C45 C40 P1 117.9(9)
C41 C40 P1 122.8(10)
C42 C41 C40 121.3(14)
C42 C41 H41 119.3
C40 C41 H41 119.3
C41 C42 C43 119.6(14)
C41 C42 H42 120.2
C43 C42 H42 120.2
C44 C43 C42 119.5(14)
C44 C43 H43 120.3
C42 C43 H43 120.3
C43 C44 C45 121.2(14)
C43 C44 H44 119.4
C45 C44 H44 119.4
C40 C45 C44 119.0(12)
C40 C45 H45 120.5
C44 C45 H45 120.5
Cl2 C46 Cl1 117.9(19)
Cl2 C46 H46A 107.8
Cl1 C46 H46A 107.8
Cl2 C46 H46B 107.8
Cl1 C46 H46B 107.8
H46A C46 H46B 107.2
Cl4 C47 Cl3 106(2)
Cl4 C47 H47A 110.6
Cl3 C47 H47A 110.6
Cl4 C47 H47B 110.6
Cl3 C47 H47B 110.6
H47A C47 H47B 108.7

loop_
_geom_bond_atom_site_label_1
_geom_bond_atom_site_label_2
_geom_bond_distance
Au1 C18 1.957(13)
Au1 N1 2.012(9)
Au1 C1 2.059(14)
Au1 C17 2.065(13)
Au2 C27 1.995(13)
Au2 P1 2.283(3)
P1 C28 1.809(13)
P1 C34 1.814(13)
P1 C40 1.833(12)
N1 C7 1.336(16)
N1 C11 1.373(16)
C1 C2 1.393(18)
C1 C6 1.423(17)
C2 C3 1.42(2)
C2 H2 0.9300
C3 C4 1.38(2)
C3 H3 0.9300
C4 C5 1.35(2)
C4 H4 0.9300
C5 C6 1.393(19)
C5 H5 0.9300
C6 C7 1.475(19)
C7 C8 1.400(17)
C8 C9 1.37(2)
C8 H8 0.9300
C9 C10 1.37(2)
C9 H9 0.9300
C10 C11 1.377(18)
C10 H10 0.9300
C11 C12 1.473(19)
C12 C13 1.39(2)
C12 C17 1.415(18)
C13 C14 1.39(2)
C13 H13 0.9300
C14 C15 1.33(2)
C14 H14 0.9300
C15 C16 1.40(2)
C15 H15 0.9300
C16 C17 1.391(18)
C16 H16 0.9300
C18 C19 1.199(18)
C19 C20 1.444(18)
C20 C21 1.363(19)
C20 C25 1.37(2)
C21 C22 1.371(18)
C21 H21 0.9300
C22 C23 1.354(18)
C22 H22 0.9300
C23 C24 1.35(2)
C23 C26 1.456(17)
C24 C25 1.37(2)
C24 H24 0.9300
C25 H25 0.9300
C26 C27 1.200(17)
C28 C33 1.399(17)
C28 C29 1.402(17)
C29 C30 1.38(2)
C29 H29 0.9300
C30 C31 1.37(3)
C30 H30 0.9300
C31 C32 1.34(2)
C31 H31 0.9300
C32 C33 1.39(2)
C32 H32 0.9300
C33 H33 0.9300
C34 C39 1.38(2)
C34 C35 1.388(19)
C35 C36 1.40(2)
C35 H35 0.9300
C36 C37 1.34(2)
C36 H36 0.9300
C37 C38 1.34(2)
C37 H37 0.9300
C38 C39 1.40(2)
C38 H38 0.9300
C39 H39 0.9300
C40 C45 1.363(16)
C40 C41 1.379(17)
C41 C42 1.361(19)
C41 H41 0.9300
C42 C43 1.37(2)
C42 H42 0.9300
C43 C44 1.36(2)
C43 H43 0.9300
C44 C45 1.391(17)
C44 H44 0.9300
C45 H45 0.9300
C46 Cl2 1.61(3)
C46 Cl1 1.65(3)
C46 H46A 0.9700
C46 H46B 0.9700
C47 Cl4 1.62(3)
C47 Cl3 1.66(4)
C47 H47A 0.9700
C47 H47B 0.9700

loop_
_geom_torsion_atom_site_label_1
_geom_torsion_atom_site_label_2
_geom_torsion_atom_site_label_3
_geom_torsion_atom_site_label_4
_geom_torsion
C1 Au1 N1 C7 -1.9(8)
C17 Au1 N1 C7 177.6(9)
C1 Au1 N1 C11 -179.3(9)
C17 Au1 N1 C11 0.2(8)
C18 Au1 C1 C2 2.0(12)
N1 Au1 C1 C2 -178.9(12)
C18 Au1 C1 C6 -178.0(9)
N1 Au1 C1 C6 1.1(8)
C17 Au1 C1 C6 0(2)
C6 C1 C2 C3 0.0(19)
Au1 C1 C2 C3 180.0(10)
C1 C2 C3 C4 0(2)
C2 C3 C4 C5 1(2)
C3 C4 C5 C6 -1(2)
C4 C5 C6 C1 1(2)
C4 C5 C6 C7 -179.2(13)
C2 C1 C6 C5 -0.4(18)
Au1 C1 C6 C5 179.6(10)
C2 C1 C6 C7 179.7(11)
Au1 C1 C6 C7 -0.3(13)
C11 N1 C7 C8 1.0(18)
Au1 N1 C7 C8 -176.1(9)
C11 N1 C7 C6 179.4(10)
Au1 N1 C7 C6 2.3(13)
C5 C6 C7 N1 178.8(12)
C1 C6 C7 N1 -1.3(16)
C5 C6 C7 C8 -3(2)
C1 C6 C7 C8 176.9(13)
N1 C7 C8 C9 -2.8(19)
C6 C7 C8 C9 179.1(13)
C7 C8 C9 C10 2(2)
C8 C9 C10 C11 0(2)
C7 N1 C11 C10 1.1(17)
Au1 N1 C11 C10 178.2(9)
C7 N1 C11 C12 -177.6(11)
Au1 N1 C11 C12 -0.5(13)
C9 C10 C11 N1 -1.5(19)
C9 C10 C11 C12 176.9(13)
N1 C11 C12 C13 176.2(11)
C10 C11 C12 C13 -2(2)
N1 C11 C12 C17 0.6(15)
C10 C11 C12 C17 -177.8(13)
C17 C12 C13 C14 -4(2)
C11 C12 C13 C14 -179.0(13)
C12 C13 C14 C15 -1(2)
C13 C14 C15 C16 4(2)
C14 C15 C16 C17 -2(2)
C15 C16 C17 C12 -2.2(18)
C15 C16 C17 Au1 179.1(10)
C13 C12 C17 C16 5.0(18)
C11 C12 C17 C16 -179.3(11)
C13 C12 C17 Au1 -176.0(10)
C11 C12 C17 Au1 -0.4(14)
C18 Au1 C17 C16 -2.0(12)
N1 Au1 C17 C16 178.9(12)
C18 Au1 C17 C12 179.2(9)
N1 Au1 C17 C12 0.1(8)
C1 Au1 C17 C12 1.7(19)
C25 C20 C21 C22 -4(3)
C19 C20 C21 C22 178.9(16)
C20 C21 C22 C23 -2(3)
C21 C22 C23 C24 6(3)
C21 C22 C23 C26 -175.3(16)
C22 C23 C24 C25 -4(3)
C26 C23 C24 C25 177(2)
C23 C24 C25 C20 -1(4)
C21 C20 C25 C24 5(3)
C19 C20 C25 C24 -177(2)
C34 P1 C28 C33 -26.4(13)
C40 P1 C28 C33 87.3(12)
Au2 P1 C28 C33 -150.0(10)
C34 P1 C28 C29 154.8(10)
C40 P1 C28 C29 -91.5(10)
Au2 P1 C28 C29 31.2(11)
C33 C28 C29 C30 -1(2)
P1 C28 C29 C30 178.1(11)
C28 C29 C30 C31 0(2)
C29 C30 C31 C32 -1(3)
C30 C31 C32 C33 1(3)
C31 C32 C33 C28 -2(2)
C29 C28 C33 C32 1(2)
P1 C28 C33 C32 -177.5(11)
C28 P1 C34 C39 99.2(13)
C40 P1 C34 C39 -14.2(14)
Au2 P1 C34 C39 -138.4(12)
C28 P1 C34 C35 -81.1(11)
C40 P1 C34 C35 165.4(10)
Au2 P1 C34 C35 41.3(12)
C39 C34 C35 C36 -1(2)
P1 C34 C35 C36 179.2(12)
C34 C35 C36 C37 0(3)
C35 C36 C37 C38 0(3)
C36 C37 C38 C39 0(3)
C35 C34 C39 C38 1(2)
P1 C34 C39 C38 -179.2(14)
C37 C38 C39 C34 0(3)
C28 P1 C40 C45 156.5(10)
C34 P1 C40 C45 -91.4(10)
Au2 P1 C40 C45 33.8(10)
C28 P1 C40 C41 -28.2(13)
C34 P1 C40 C41 83.9(12)
Au2 P1 C40 C41 -150.9(10)
C45 C40 C41 C42 -6(2)
P1 C40 C41 C42 179.0(12)
C40 C41 C42 C43 2(3)
C41 C42 C43 C44 1(3)
C42 C43 C44 C45 -2(3)
C41 C40 C45 C44 5.3(19)
P1 C40 C45 C44 -179.3(10)
C43 C44 C45 C40 -2(2)
